data_7158328
loop_
_publ_author_name
'Marras, Valentina'
'Caboni, Pierluigi'
'Secci, Francesco'
'Guillot, R\'egis'
'Aitken, David J.'
'Frongia, Angelo'

_publ_section_title
;
 A Br\/onsted acid catalyzed tandem reaction for the diastereoselective
 synthesis of cyclobuta-fused tetrahydroquinoline carboxylic esters.
;
_journal_issue 41
_journal_name_full 'Organic &amp; biomolecular chemistry'
_journal_page_first 8912
_journal_page_last 8916
_journal_paper_doi 10.1039/d1ob01518d
_journal_volume 19
_journal_year 2021
_chemical_formula_moiety 'C18 H18 N2 O2'
_chemical_formula_sum 'C18 H18 N2 O2'
_chemical_formula_weight 294.34
_space_group_crystal_system monoclinic
_space_group_IT_number 14
_space_group_name_Hall '-P 2ybc'
_space_group_name_H-M_alt 'P 1 21/c 1'
_atom_sites_solution_hydrogens mixed
_audit_creation_method SHELXL-2018/3
_audit_update_record
;
2021-05-31 deposited with the CCDC.	2021-09-30 downloaded from the CCDC.
;
_cell_angle_alpha 90
_cell_angle_beta 95.4260(10)
_cell_angle_gamma 90
_cell_formula_units_Z 4
_cell_length_a 6.56070(10)
_cell_length_b 7.5167(2)
_cell_length_c 28.7149(6)
_cell_measurement_reflns_used 9897
_cell_measurement_temperature 100(1)
_cell_measurement_theta_max 66.62
_cell_measurement_theta_min 3.09
_cell_volume 1409.72(5)
_computing_cell_refinement 'Bruker SAINT'
_computing_data_collection 'Bruker APEX3'
_computing_data_reduction 'Bruker SAINT'
_computing_structure_refinement 'SHELXL-2018/3 (Sheldrick, 2018)'
_computing_structure_solution 'SHELXS-97 (Sheldrick 2008)'
_diffrn_ambient_temperature 100(1)
_diffrn_measured_fraction_theta_full 0.999
_diffrn_measured_fraction_theta_max 0.998
_diffrn_measurement_device_type 'Bruker VENTURE PHOTON100 CMOS'
_diffrn_measurement_method '\f and \w scans'
_diffrn_radiation_probe x-ray
_diffrn_radiation_type CuK\a
_diffrn_radiation_wavelength 1.54178
_diffrn_reflns_av_R_equivalents 0.0492
_diffrn_reflns_av_unetI/netI 0.0217
_diffrn_reflns_Laue_measured_fraction_full 0.999
_diffrn_reflns_Laue_measured_fraction_max 0.998
_diffrn_reflns_limit_h_max 7
_diffrn_reflns_limit_h_min -7
_diffrn_reflns_limit_k_max 8
_diffrn_reflns_limit_k_min -8
_diffrn_reflns_limit_l_max 34
_diffrn_reflns_limit_l_min -34
_diffrn_reflns_number 25459
_diffrn_reflns_point_group_measured_fraction_full 0.999
_diffrn_reflns_point_group_measured_fraction_max 0.998
_diffrn_reflns_theta_full 66.758
_diffrn_reflns_theta_max 66.758
_diffrn_reflns_theta_min 3.092
_exptl_absorpt_coefficient_mu 0.733
_exptl_absorpt_correction_T_max 0.9528
_exptl_absorpt_correction_T_min 0.8954
_exptl_absorpt_correction_type multi-scan
_exptl_absorpt_process_details 'Bruker APEX3'
_exptl_crystal_colour colorless
_exptl_crystal_density_diffrn 1.387
_exptl_crystal_description plate
_exptl_crystal_F_000 624
_exptl_crystal_size_max 0.070
_exptl_crystal_size_mid 0.050
_exptl_crystal_size_min 0.040
_refine_diff_density_max 0.201
_refine_diff_density_min -0.245
_refine_diff_density_rms 0.051
_refine_ls_extinction_method none
_refine_ls_goodness_of_fit_ref 1.118
_refine_ls_hydrogen_treatment mixed
_refine_ls_matrix_type full
_refine_ls_number_parameters 195
_refine_ls_number_reflns 2486
_refine_ls_number_restraints 0
_refine_ls_restrained_S_all 1.118
_refine_ls_R_factor_all 0.0525
_refine_ls_R_factor_gt 0.0457
_refine_ls_shift/su_max 0.000
_refine_ls_shift/su_mean 0.000
_refine_ls_structure_factor_coef Fsqd
_refine_ls_weighting_details 'w=1/[\s^2^(Fo^2^)+(0.0266P)^2^+1.6278P] where P=(Fo^2^+2Fc^2^)/3'
_refine_ls_weighting_scheme calc
_refine_ls_wR_factor_gt 0.0992
_refine_ls_wR_factor_ref 0.1019
_reflns_Friedel_coverage 0.000
_reflns_number_gt 2237
_reflns_number_total 2486
_reflns_threshold_expression 'I > 2\s(I)'
_cod_data_source_file d1ob01518d2.cif
_cod_data_source_block 5
_cod_depositor_comments 'Adding full bibliography for 7158328--7158329.cif.'
_cod_original_sg_symbol_H-M 'P 21/c'
_cod_database_code 7158328
_shelx_space_group_comment
;
The symmetry employed for this shelxl refinement is uniquely defined
by the following loop, which should always be used as a source of
symmetry information in preference to the above space-group names.
They are only intended as comments.
;
_shelx_estimated_absorpt_t_min 0.956
_shelx_estimated_absorpt_t_max 0.974

loop_
_space_group_symop_operation_xyz
'x, y, z'
'-x, y+1/2, -z+1/2'
'-x, -y, -z'
'x, -y-1/2, z-1/2'

loop_
_atom_site_label
_atom_site_type_symbol
_atom_site_fract_x
_atom_site_fract_y
_atom_site_fract_z
_atom_site_U_iso_or_equiv
_atom_site_adp_type
_atom_site_occupancy
_atom_site_site_symmetry_order
_atom_site_calc_flag
_atom_site_refinement_flags_posn
_atom_site_refinement_flags_adp
_atom_site_refinement_flags_occupancy
_atom_site_disorder_assembly
_atom_site_disorder_group
C1 C 0.6209(3) 0.3364(2) 0.42780(7) 0.0157(4) Uani 1 1 d . . . . .
H1 H 0.754282 0.305536 0.415620 0.019 Uiso 1 1 calc R U . . .
C2 C 0.4645(3) 0.3679(3) 0.38635(7) 0.0165(4) Uani 1 1 d . . . . .
H2 H 0.467451 0.272294 0.362211 0.020 Uiso 1 1 calc R U . . .
C3 C 0.4771(3) 0.5596(2) 0.36454(6) 0.0143(4) Uani 1 1 d . . . . .
C4 C 0.6494(3) 0.6763(2) 0.38647(7) 0.0145(4) Uani 1 1 d . . . . .
C5 C 0.7254(3) 0.6442(2) 0.43311(7) 0.0154(4) Uani 1 1 d . . . . .
C6 C 0.2654(3) 0.6021(3) 0.38248(7) 0.0189(4) Uani 1 1 d . . . . .
H00L H 0.273351 0.689049 0.408494 0.023 Uiso 1 1 calc R U . . .
H6 H 0.159576 0.637729 0.357332 0.023 Uiso 1 1 calc R U . . .
C7 C 0.2448(3) 0.4079(3) 0.39855(7) 0.0230(5) Uani 1 1 d . . . . .
H00D H 0.138119 0.339954 0.379412 0.028 Uiso 1 1 calc R U . . .
H00F H 0.227537 0.395990 0.432281 0.028 Uiso 1 1 calc R U . . .
C8 C 0.5642(3) 0.1870(3) 0.45951(7) 0.0160(4) Uani 1 1 d . . . . .
C9 C 0.8662(3) 0.7620(3) 0.45599(7) 0.0188(4) Uani 1 1 d . . . . .
H9 H 0.916102 0.741113 0.487665 0.023 Uiso 1 1 calc R U . . .
C10 C 0.9333(3) 0.9090(3) 0.43269(7) 0.0187(4) Uani 1 1 d . . . . .
H10 H 1.027274 0.989660 0.448569 0.022 Uiso 1 1 calc R U . . .
C11 C 0.8636(3) 0.9387(3) 0.38618(7) 0.0189(4) Uani 1 1 d . . . . .
H11 H 0.912011 1.037899 0.369913 0.023 Uiso 1 1 calc R U . . .
C12 C 0.7224(3) 0.8222(3) 0.36361(7) 0.0170(4) Uani 1 1 d . . . . .
H12 H 0.674815 0.842984 0.331793 0.020 Uiso 1 1 calc R U . . .
C13 C 0.6110(3) 0.5055(2) 0.28686(7) 0.0151(4) Uani 1 1 d . . . . .
C14 C 0.7895(3) 0.4203(3) 0.30595(7) 0.0173(4) Uani 1 1 d . . . . .
H14 H 0.811345 0.401833 0.338774 0.021 Uiso 1 1 calc R U . . .
C15 C 0.9345(3) 0.3628(3) 0.27723(7) 0.0202(4) Uani 1 1 d . . . . .
H15 H 1.054699 0.304848 0.290650 0.024 Uiso 1 1 calc R U . . .
C16 C 0.9071(3) 0.3883(3) 0.22938(7) 0.0219(5) Uani 1 1 d . . . . .
H16 H 1.006410 0.347275 0.209863 0.026 Uiso 1 1 calc R U . . .
C17 C 0.7315(3) 0.4752(3) 0.21033(7) 0.0214(4) Uani 1 1 d . . . . .
H17 H 0.711667 0.494671 0.177524 0.026 Uiso 1 1 calc R U . . .
C18 C 0.5857(3) 0.5335(3) 0.23838(7) 0.0178(4) Uani 1 1 d . . . . .
H18 H 0.467089 0.593234 0.224745 0.021 Uiso 1 1 calc R U . . .
N1 N 0.6504(3) 0.4970(2) 0.45590(6) 0.019 Uani 1 1 d . . . . .
H101 H 0.710(3) 0.476(3) 0.4845(8) 0.023 Uiso 1 1 d . U . . .
N2 N 0.4583(2) 0.5585(2) 0.31384(5) 0.016 Uani 1 1 d . . . . .
H102 H 0.362(3) 0.626(3) 0.3001(7) 0.019 Uiso 1 1 d . U . . .
O1 O 0.4465(2) 0.06485(18) 0.43865(5) 0.0203(3) Uani 1 1 d . . . . .
H100 H 0.418(3) -0.021(3) 0.4600(6) 0.030 Uiso 1 1 calc R U . . .
O2 O 0.6303(2) 0.18341(18) 0.50078(5) 0.0192(3) Uani 1 1 d . . . . .

loop_
_atom_site_aniso_label
_atom_site_aniso_U_11
_atom_site_aniso_U_22
_atom_site_aniso_U_33
_atom_site_aniso_U_23
_atom_site_aniso_U_13
_atom_site_aniso_U_12
C1 0.0162(10) 0.0135(10) 0.0176(10) -0.0005(7) 0.0017(8) -0.0010(7)
C2 0.0177(10) 0.0156(10) 0.0161(10) 0.0005(8) 0.0009(8) -0.0028(8)
C3 0.0147(10) 0.0145(9) 0.0140(9) -0.0018(7) 0.0024(7) 0.0010(7)
C4 0.0150(10) 0.0134(9) 0.0157(9) -0.0024(7) 0.0048(7) 0.0025(7)
C5 0.0160(10) 0.0142(10) 0.0163(9) -0.0005(7) 0.0038(7) 0.0019(7)
C6 0.0138(10) 0.0227(11) 0.0206(10) -0.0039(8) 0.0031(8) 0.0008(8)
C7 0.0165(10) 0.0295(12) 0.0231(11) 0.0062(9) 0.0019(8) -0.0012(9)
C8 0.0146(10) 0.0151(9) 0.0187(10) -0.0011(7) 0.0029(8) 0.0010(7)
C9 0.0192(10) 0.0184(10) 0.0182(10) -0.0032(8) -0.0006(8) 0.0018(8)
C10 0.0162(10) 0.0163(10) 0.0237(11) -0.0063(8) 0.0019(8) 0.0001(8)
C11 0.0197(10) 0.0140(10) 0.0244(11) -0.0003(8) 0.0087(8) -0.0001(8)
C12 0.0183(10) 0.0178(10) 0.0155(9) 0.0012(7) 0.0039(8) 0.0030(8)
C13 0.0183(10) 0.0091(9) 0.0178(10) -0.0030(7) 0.0017(8) -0.0033(7)
C14 0.0194(10) 0.0155(10) 0.0170(10) -0.0006(7) 0.0010(8) -0.0004(8)
C15 0.0172(10) 0.0175(10) 0.0260(11) -0.0032(8) 0.0026(8) -0.0002(8)
C16 0.0241(11) 0.0196(11) 0.0235(11) -0.0063(8) 0.0109(9) -0.0033(8)
C17 0.0307(12) 0.0178(10) 0.0159(10) -0.0019(8) 0.0038(8) -0.0058(9)
C18 0.0225(11) 0.0139(10) 0.0168(10) 0.0001(8) 0.0007(8) -0.0006(8)
N1 0.029 0.015 0.012 0.000 -0.002 -0.003
N2 0.016 0.018 0.013 0.000 0.000 0.004
O1 0.0238(8) 0.0162(7) 0.0202(7) 0.0026(6) -0.0016(6) -0.0054(6)
O2 0.0240(8) 0.0175(7) 0.0157(7) 0.0014(5) -0.0002(6) -0.0029(6)

loop_
_atom_type_symbol
_atom_type_description
_atom_type_scat_dispersion_real
_atom_type_scat_dispersion_imag
_atom_type_scat_source
C C 0.0179 0.0091 'International Tables Vol C Tables 4.2.6.8 and 6.1.1.4'
H H 0.0000 0.0000 'International Tables Vol C Tables 4.2.6.8 and 6.1.1.4'
N N 0.0311 0.0181 'International Tables Vol C Tables 4.2.6.8 and 6.1.1.4'
O O 0.0495 0.0323 'International Tables Vol C Tables 4.2.6.8 and 6.1.1.4'

loop_
_geom_angle_atom_site_label_1
_geom_angle_atom_site_label_2
_geom_angle_atom_site_label_3
_geom_angle
_geom_angle_site_symmetry_1
_geom_angle_site_symmetry_3
_geom_angle_publ_flag
N1 C1 C8 108.01(15) . . ?
N1 C1 C2 110.52(16) . . ?
C8 C1 C2 113.71(16) . . ?
N1 C1 H1 108.1 . . ?
C8 C1 H1 108.1 . . ?
C2 C1 H1 108.1 . . ?
C1 C2 C7 115.43(16) . . ?
C1 C2 C3 113.48(15) . . ?
C7 C2 C3 89.84(15) . . ?
C1 C2 H2 112.1 . . ?
C7 C2 H2 112.1 . . ?
C3 C2 H2 112.1 . . ?
N2 C3 C4 114.13(16) . . ?
N2 C3 C6 109.82(15) . . ?
C4 C3 C6 113.30(15) . . ?
N2 C3 C2 113.04(15) . . ?
C4 C3 C2 115.33(15) . . ?
C6 C3 C2 88.54(14) . . ?
C12 C4 C5 118.67(18) . . ?
C12 C4 C3 122.49(17) . . ?
C5 C4 C3 118.61(17) . . ?
C9 C5 N1 121.82(17) . . ?
C9 C5 C4 119.89(18) . . ?
N1 C5 C4 118.24(17) . . ?
C7 C6 C3 90.60(15) . . ?
C7 C6 H00L 113.5 . . ?
C3 C6 H00L 113.5 . . ?
C7 C6 H6 113.5 . . ?
C3 C6 H6 113.5 . . ?
H00L C6 H6 110.8 . . ?
C6 C7 C2 90.38(15) . . ?
C6 C7 H00D 113.6 . . ?
C2 C7 H00D 113.6 . . ?
C6 C7 H00F 113.6 . . ?
C2 C7 H00F 113.6 . . ?
H00D C7 H00F 110.8 . . ?
O2 C8 O1 124.61(18) . . ?
O2 C8 C1 120.97(17) . . ?
O1 C8 C1 114.40(16) . . ?
C10 C9 C5 120.28(18) . . ?
C10 C9 H9 119.9 . . ?
C5 C9 H9 119.9 . . ?
C9 C10 C11 120.17(18) . . ?
C9 C10 H10 119.9 . . ?
C11 C10 H10 119.9 . . ?
C10 C11 C12 119.43(18) . . ?
C10 C11 H11 120.3 . . ?
C12 C11 H11 120.3 . . ?
C4 C12 C11 121.51(18) . . ?
C4 C12 H12 119.2 . . ?
C11 C12 H12 119.2 . . ?
N2 C13 C14 122.43(18) . . ?
N2 C13 C18 119.27(17) . . ?
C14 C13 C18 118.28(18) . . ?
C15 C14 C13 120.35(18) . . ?
C15 C14 H14 119.8 . . ?
C13 C14 H14 119.8 . . ?
C16 C15 C14 121.09(19) . . ?
C16 C15 H15 119.5 . . ?
C14 C15 H15 119.5 . . ?
C15 C16 C17 118.76(19) . . ?
C15 C16 H16 120.6 . . ?
C17 C16 H16 120.6 . . ?
C18 C17 C16 120.95(19) . . ?
C18 C17 H17 119.5 . . ?
C16 C17 H17 119.5 . . ?
C17 C18 C13 120.56(19) . . ?
C17 C18 H18 119.7 . . ?
C13 C18 H18 119.7 . . ?
C5 N1 C1 115.54(15) . . ?
C5 N1 H101 115.5(15) . . ?
C1 N1 H101 112.6(15) . . ?
C13 N2 C3 124.56(16) . . ?
C13 N2 H102 116.3(14) . . ?
C3 N2 H102 116.1(14) . . ?
C8 O1 H100 109.5 . . ?

loop_
_geom_bond_atom_site_label_1
_geom_bond_atom_site_label_2
_geom_bond_distance
_geom_bond_site_symmetry_2
_geom_bond_publ_flag
C1 N1 1.455(2) . ?
C1 C8 1.514(3) . ?
C1 C2 1.515(3) . ?
C1 H1 1.0000 . ?
C2 C7 1.545(3) . ?
C2 C3 1.576(3) . ?
C2 H2 1.0000 . ?
C3 N2 1.449(2) . ?
C3 C4 1.520(3) . ?
C3 C6 1.560(3) . ?
C4 C12 1.387(3) . ?
C4 C5 1.405(3) . ?
C5 C9 1.398(3) . ?
C5 N1 1.398(2) . ?
C6 C7 1.541(3) . ?
C6 H00L 0.9900 . ?
C6 H6 0.9900 . ?
C7 H00D 0.9900 . ?
C7 H00F 0.9900 . ?
C8 O2 1.223(2) . ?
C8 O1 1.308(2) . ?
C9 C10 1.385(3) . ?
C9 H9 0.9500 . ?
C10 C11 1.388(3) . ?
C10 H10 0.9500 . ?
C11 C12 1.390(3) . ?
C11 H11 0.9500 . ?
C12 H12 0.9500 . ?
C13 N2 1.382(2) . ?
C13 C14 1.400(3) . ?
C13 C18 1.402(3) . ?
C14 C15 1.386(3) . ?
C14 H14 0.9500 . ?
C15 C16 1.382(3) . ?
C15 H15 0.9500 . ?
C16 C17 1.391(3) . ?
C16 H16 0.9500 . ?
C17 C18 1.379(3) . ?
C17 H17 0.9500 . ?
C18 H18 0.9500 . ?
N1 H101 0.89(2) . ?
N2 H102 0.87(2) . ?
O1 H100 0.92(3) . ?
